data_4344515
loop_
_publ_author_name
'Guo, G.-C.'
'Wang, Q.-M.'
'Mak, T.'

_publ_section_title
;
 Variation of (Ag C N) chain configuration in silver(I) double salts:
 crystal structures of Ag C N * 2Ag N O3 and Ag C N * 2Ag Cl O4 * 2H2 O
;
_journal_name_full 'Inorganic Chemistry Communications'
_journal_page_first 313
_journal_page_last 315
_journal_volume 3
_journal_year 2000
_chemical_formula_sum 'C H4 Ag3 Cl2 N O10'
_chemical_name_systematic '(Ag C N) (Ag Cl O4)2 (H2 O)2'
_space_group_IT_number 4
_symmetry_space_group_name_Hall 'P 2yb'
_symmetry_space_group_name_H-M 'P 1 21 1'
_cell_angle_alpha 90
_cell_angle_beta 91.42
_cell_angle_gamma 90
_cell_formula_units_Z 2
_cell_length_a 4.877
_cell_length_b 21.187
_cell_length_c 5.307
_cell_volume 548.199
_citation_journal_id_ASTM ICCOFP
_cod_data_source_file Guo_ICCOFP_2000_267.cif
_cod_data_source_block C1H4Ag3Cl2N1O10
_cod_original_cell_volume 548.1986
_cod_original_formula_sum 'C1 H4 Ag3 Cl2 N1 O10'
_cod_database_code 4344515

loop_
_symmetry_equiv_pos_as_xyz
x,y,z
-x,y+1/2,-z

loop_
_atom_site_label
_atom_site_type_symbol
_atom_site_fract_x
_atom_site_fract_y
_atom_site_fract_z
_atom_site_occupancy
_atom_site_U_iso_or_equiv
O4 O-2 0.0997 0.1191 0.0945 1 0.0
Cl2 Cl+7 -0.34337 0.3933 -0.13956 1 0.0
O5 O-2 -0.223 0.45246 -0.0603 1 0.0
Ag3 Ag+1 0.30734 0.13554 -0.34971 1 0.0
O3 O-2 -0.299 0.1747 0.0079 1 0.0
O9 O-2 0.1881 0.47422 -0.6804 1 0.0
O8 O-2 -0.6342 0.39541 -0.1234 1 0.0
O7 O-2 -0.2769 0.38103 -0.3969 1 0.0
O6 O-2 -0.2417 0.34375 0.019 1 0.0
Ag2 Ag+1 0.17881 0.36691 -0.61593 1 0.0
O10 O-2 0.3094 0.03106 -0.476 1 0.0
O1 O-2 -0.3249 0.06651 0.0851 1 0.0
N1 N-3 0.2431 0.24557 -0.3169 1 0.0
Ag1 Ag+1 0.26586 0.25662 -0.91744 1 0.0
Cl1 Cl+7 -0.18842 0.12332 0.14643 1 0.0
O2 O-2 -0.2219 0.13411 0.4126 1 0.0
C1 C+2 0.2457 0.26337 -0.5217 1 0.0
